data_7018207
loop_
_publ_author_name
'Chen, Chang-Hung'
'Liu, Yi-Hung'
'Peng, Shie-Ming'
'Chen, Jwu-Ting'
'Liu, Shiuh-Tzung'

_publ_section_title
;
 Synthesis of N-heterocyclic carbene rhenium(i) carbonyl complexes.
;
_journal_issue 9
_journal_name_full 'Dalton transactions (Cambridge, England : 2003)'
_journal_page_first 2747
_journal_page_last 2754
_journal_paper_doi 10.1039/c2dt11974a
_journal_volume 41
_journal_year 2012
_chemical_formula_sum 'C27 H33 N2 O5 Re'
_chemical_formula_weight 651.75
_chemical_name_systematic
;
?
;
_space_group_IT_number 14
_symmetry_cell_setting monoclinic
_symmetry_space_group_name_Hall '-P 2ybc'
_symmetry_space_group_name_H-M 'P 1 21/c 1'
_atom_sites_solution_hydrogens geom
_atom_sites_solution_primary direct
_atom_sites_solution_secondary difmap
_audit_creation_method SHELXL-97
_cell_angle_alpha 90.00
_cell_angle_beta 90.486(2)
_cell_angle_gamma 90.00
_cell_formula_units_Z 4
_cell_length_a 11.0693(2)
_cell_length_b 10.3030(2)
_cell_length_c 23.0176(4)
_cell_measurement_reflns_used 16578
_cell_measurement_temperature 150(2)
_cell_measurement_theta_max 29.8912
_cell_measurement_theta_min 2.8316
_cell_volume 2624.99(8)
_computing_cell_refinement
;
CrysAlisPro, Agilent Technologies,
Version 1.171.34.49 (release 20-01-2011 CrysAlis171 .NET)
(compiled Jan 20 2011,15:58:25)
Empirical absorption correction using spherical harmonics,
implemented in SCALE3 ABSPACK scaling algorithm.
;
_computing_data_collection
;
CrysAlisPro, Agilent Technologies,
Version 1.171.34.49 (release 20-01-2011 CrysAlis171 .NET)
(compiled Jan 20 2011,15:58:25)
Empirical absorption correction using spherical harmonics,
implemented in SCALE3 ABSPACK scaling algorithm.
;
_computing_data_reduction
;
CrysAlisPro, Agilent Technologies,
Version 1.171.34.49 (release 20-01-2011 CrysAlis171 .NET)
(compiled Jan 20 2011,15:58:25)
Empirical absorption correction using spherical harmonics,
implemented in SCALE3 ABSPACK scaling algorithm.
;
_computing_molecular_graphics SHELXTL
_computing_publication_material SHELXTL
_computing_structure_refinement 'SHELXL-97 (Sheldrick, 1997)'
_computing_structure_solution 'SHELXS-97 (Sheldrick, 1990)'
_diffrn_ambient_temperature 150(2)
_diffrn_measured_fraction_theta_full 0.998
_diffrn_measured_fraction_theta_max 0.998
_diffrn_measurement_device_type 'Oxford Diffraction Gemini A'
_diffrn_measurement_method CCD
_diffrn_radiation_monochromator graphite
_diffrn_radiation_source 'fine-focus sealed tube'
_diffrn_radiation_type MoK\a
_diffrn_radiation_wavelength 0.71073
_diffrn_reflns_av_R_equivalents 0.0315
_diffrn_reflns_av_sigmaI/netI 0.0235
_diffrn_reflns_limit_h_max 14
_diffrn_reflns_limit_h_min -14
_diffrn_reflns_limit_k_max 12
_diffrn_reflns_limit_k_min -13
_diffrn_reflns_limit_l_max 29
_diffrn_reflns_limit_l_min -29
_diffrn_reflns_number 30680
_diffrn_reflns_theta_full 27.50
_diffrn_reflns_theta_max 27.50
_diffrn_reflns_theta_min 2.84
_exptl_absorpt_coefficient_mu 4.668
_exptl_absorpt_correction_T_max 1.00000
_exptl_absorpt_correction_T_min 0.71305
_exptl_absorpt_correction_type multi-scan
_exptl_absorpt_process_details
;
CrysAlisPro, Agilent Technologies,
Version 1.171.34.49 (release 20-01-2011 CrysAlis171 .NET)
(compiled Jan 20 2011,15:58:25)
Empirical absorption correction using spherical harmonics,
implemented in SCALE3 ABSPACK scaling algorithm.
;
_exptl_crystal_density_diffrn 1.649
_exptl_crystal_density_method 'not measured'
_exptl_crystal_F_000 1296
_exptl_crystal_size_max 0.20
_exptl_crystal_size_mid 0.15
_exptl_crystal_size_min 0.10
_refine_diff_density_max 1.150
_refine_diff_density_min -0.931
_refine_diff_density_rms 0.103
_refine_ls_extinction_method none
_refine_ls_goodness_of_fit_ref 0.997
_refine_ls_hydrogen_treatment mixed
_refine_ls_matrix_type full
_refine_ls_number_parameters 308
_refine_ls_number_reflns 6023
_refine_ls_number_restraints 4
_refine_ls_restrained_S_all 1.054
_refine_ls_R_factor_all 0.0285
_refine_ls_R_factor_gt 0.0233
_refine_ls_shift/su_max 0.049
_refine_ls_shift/su_mean 0.001
_refine_ls_structure_factor_coef Fsqd
_refine_ls_weighting_details 'calc w=1/[\s^2^(Fo^2^)+(0.0314P)^2^+5.7821P] where P=(Fo^2^+2Fc^2^)/3'
_refine_ls_weighting_scheme calc
_refine_ls_wR_factor_gt 0.0594
_refine_ls_wR_factor_ref 0.0632
_reflns_number_gt 5352
_reflns_number_total 6023
_reflns_threshold_expression >2sigma(I)
_cod_data_source_file c2dt11974a.txt
_cod_data_source_block ic15015
_cod_depositor_comments
;
The following automatic conversions were performed:

'_symmetry_cell_setting' value 'Monoclinic' changed to 'monoclinic'
according to /home/saulius/struct/CIF-dictionaries/cif_core.dic
dictionary named 'cif_core.dic' version 2.4.1 from 2010-06-29.

Automatic conversion script
Id: cif_fix_values 1715 2011-07-08 13:25:40Z adriana 
;
_cod_original_sg_symbol_H-M P2(1)/c
_cod_database_code 7018207

loop_
_symmetry_equiv_pos_as_xyz
'x, y, z'
'-x, y+1/2, -z+1/2'
'-x, -y, -z'
'x, -y-1/2, z-1/2'

loop_
_atom_site_label
_atom_site_type_symbol
_atom_site_fract_x
_atom_site_fract_y
_atom_site_fract_z
_atom_site_U_iso_or_equiv
_atom_site_adp_type
_atom_site_occupancy
_atom_site_symmetry_multiplicity
_atom_site_calc_flag
_atom_site_refinement_flags
_atom_site_disorder_assembly
_atom_site_disorder_group
Re1 Re 0.264080(11) 0.389761(12) 0.228061(5) 0.01857(5) Uani 1 1 d . . .
H1 H 0.114(4) 0.367(4) 0.234(2) 0.040(13) Uiso 1 1 d . . .
O1 O 0.2800(3) 0.0998(2) 0.19468(13) 0.0352(6) Uani 1 1 d . . .
O2 O 0.3069(3) 0.2699(3) 0.35076(12) 0.0381(7) Uani 1 1 d . . .
O3 O 0.5361(3) 0.4557(3) 0.21228(15) 0.0496(8) Uani 1 1 d . . .
O4 O 0.2008(4) 0.4004(3) 0.09637(13) 0.0537(10) Uani 1 1 d . . .
N1 N 0.1902(3) 0.6870(3) 0.21696(11) 0.0211(6) Uani 1 1 d . . .
N2 N 0.2105(3) 0.6362(3) 0.30721(12) 0.0200(6) Uani 1 1 d . . .
C1 C 0.2781(3) 0.2077(4) 0.20718(16) 0.0253(7) Uani 1 1 d . . .
C2 C 0.2903(3) 0.3250(3) 0.30870(15) 0.0250(7) Uani 1 1 d . . .
C3 C 0.4358(4) 0.4324(4) 0.21799(17) 0.0300(8) Uani 1 1 d . . .
C4 C 0.2235(4) 0.4102(4) 0.14448(17) 0.0328(9) Uani 1 1 d . . .
C5 C 0.2173(3) 0.5883(3) 0.25306(15) 0.0186(6) Uani 1 1 d . . .
C6 C 0.1624(3) 0.8099(3) 0.24692(14) 0.0245(7) Uani 1 1 d . . .
H6A H 0.0789 0.8390 0.2381 0.029 Uiso 1 1 calc R . .
H6B H 0.2197 0.8793 0.2359 0.029 Uiso 1 1 calc R . .
C7 C 0.1766(4) 0.7741(3) 0.30987(15) 0.0277(8) Uani 1 1 d . . .
H7A H 0.2408 0.8264 0.3289 0.033 Uiso 1 1 calc R . .
H7B H 0.1000 0.7862 0.3311 0.033 Uiso 1 1 calc R . .
C8 C 0.2257(3) 0.5692(3) 0.36113(14) 0.0200(6) Uani 1 1 d . . .
C9 C 0.3391(3) 0.5702(4) 0.38815(15) 0.0249(7) Uani 1 1 d . . .
C10 C 0.3486(4) 0.5141(4) 0.44294(16) 0.0313(8) Uani 1 1 d . . .
H10A H 0.4250 0.5139 0.4621 0.038 Uiso 1 1 calc R . .
C11 C 0.2509(4) 0.4587(4) 0.47064(16) 0.0320(8) Uani 1 1 d . . .
C12 C 0.1408(3) 0.4591(4) 0.44236(15) 0.0277(8) Uani 1 1 d . . .
H12A H 0.0734 0.4200 0.4607 0.033 Uiso 1 1 calc R . .
C13 C 0.1251(3) 0.5151(3) 0.38772(14) 0.0231(7) Uani 1 1 d . . .
C14 C 0.4465(4) 0.6283(4) 0.35888(18) 0.0349(9) Uani 1 1 d . . .
H14A H 0.4222 0.6625 0.3208 0.052 Uiso 1 1 calc R . .
H14B H 0.5086 0.5615 0.3538 0.052 Uiso 1 1 calc R . .
H14C H 0.4791 0.6988 0.3829 0.052 Uiso 1 1 calc R . .
C15 C 0.2645(5) 0.4006(5) 0.53063(19) 0.0484(12) Uani 1 1 d . . .
H15A H 0.3485 0.4093 0.5438 0.073 Uiso 1 1 calc R . .
H15B H 0.2425 0.3085 0.5293 0.073 Uiso 1 1 calc R . .
H15C H 0.2113 0.4463 0.5576 0.073 Uiso 1 1 calc R . .
C16 C 0.0025(3) 0.5191(4) 0.35905(17) 0.0315(8) Uani 1 1 d . . .
H16A H 0.0086 0.5623 0.3213 0.047 Uiso 1 1 calc R . .
H16B H -0.0536 0.5672 0.3837 0.047 Uiso 1 1 calc R . .
H16C H -0.0273 0.4303 0.3535 0.047 Uiso 1 1 calc R . .
C17 C 0.1692(3) 0.6831(3) 0.15556(14) 0.0223(7) Uani 1 1 d . . .
C18 C 0.0541(3) 0.6486(3) 0.13539(16) 0.0264(7) Uani 1 1 d . . .
C19 C 0.0321(4) 0.6538(4) 0.07598(17) 0.0360(9) Uani 1 1 d . . .
H19A H -0.0455 0.6305 0.0615 0.043 Uiso 1 1 calc R . .
C20 C 0.1201(5) 0.6920(4) 0.03729(16) 0.0392(10) Uani 1 1 d . . .
C21 C 0.2315(4) 0.7283(4) 0.05893(17) 0.0379(10) Uani 1 1 d . . .
H21A H 0.2917 0.7565 0.0326 0.046 Uiso 1 1 calc R . .
C22 C 0.2587(4) 0.7252(3) 0.11792(15) 0.0277(8) Uani 1 1 d . . .
C23 C -0.0423(4) 0.6035(4) 0.17636(19) 0.0337(9) Uani 1 1 d . . .
H23A H -0.1162 0.5837 0.1543 0.051 Uiso 1 1 calc R . .
H23B H -0.0589 0.6720 0.2047 0.051 Uiso 1 1 calc R . .
H23C H -0.0145 0.5253 0.1967 0.051 Uiso 1 1 calc R . .
C24 C 0.0935(6) 0.6925(5) -0.02732(19) 0.0617(16) Uani 1 1 d . . .
H24A H 0.1651 0.7218 -0.0483 0.093 Uiso 1 1 calc R . .
H24B H 0.0259 0.7514 -0.0355 0.093 Uiso 1 1 calc R . .
H24C H 0.0721 0.6046 -0.0400 0.093 Uiso 1 1 calc R . .
C25 C 0.3810(4) 0.7653(4) 0.14055(18) 0.0383(9) Uani 1 1 d . . .
H25A H 0.3832 0.7560 0.1829 0.057 Uiso 1 1 calc R . .
H25B H 0.3961 0.8560 0.1302 0.057 Uiso 1 1 calc R . .
H25C H 0.4432 0.7100 0.1233 0.057 Uiso 1 1 calc R . .
O5 O 0.4937(10) 0.4259(10) 0.0375(4) 0.186(4) Uiso 1 1 d D A 1
H5 H 0.458(3) 0.397(4) 0.0647(9) 0.279 Uiso 1 1 d D B 1
C26 C 0.5889(10) 0.4707(11) 0.0688(5) 0.127(3) Uiso 1 1 d . A 1
H26A H 0.6499 0.4022 0.0761 0.153 Uiso 1 1 calc R A 1
H26B H 0.5636 0.5093 0.1061 0.153 Uiso 1 1 calc R A 1
C27 C 0.6300(14) 0.5638(15) 0.0302(7) 0.199(6) Uiso 1 1 d . A 1
H27A H 0.7017 0.6066 0.0466 0.299 Uiso 1 1 calc R A 1
H27B H 0.5665 0.6284 0.0234 0.299 Uiso 1 1 calc R A 1
H27C H 0.6509 0.5222 -0.0067 0.299 Uiso 1 1 calc R A 1

loop_
_atom_site_aniso_label
_atom_site_aniso_U_11
_atom_site_aniso_U_22
_atom_site_aniso_U_33
_atom_site_aniso_U_23
_atom_site_aniso_U_13
_atom_site_aniso_U_12
Re1 0.01906(8) 0.01618(8) 0.02047(8) 0.00051(5) 0.00046(5) 0.00180(5)
O1 0.0367(16) 0.0190(14) 0.0501(18) -0.0040(12) 0.0048(13) 0.0014(11)
O2 0.0519(18) 0.0315(15) 0.0306(14) 0.0096(12) -0.0070(12) 0.0064(13)
O3 0.0286(16) 0.055(2) 0.065(2) -0.0101(17) 0.0118(14) -0.0088(14)
O4 0.101(3) 0.0326(17) 0.0275(16) -0.0097(12) -0.0166(17) 0.0209(17)
N1 0.0277(15) 0.0181(14) 0.0176(13) -0.0001(11) -0.0021(11) 0.0008(11)
N2 0.0251(15) 0.0184(13) 0.0164(13) -0.0001(10) -0.0022(11) 0.0022(11)
C1 0.0194(17) 0.029(2) 0.0277(17) 0.0017(15) 0.0022(13) 0.0028(14)
C2 0.0238(17) 0.0212(17) 0.0299(18) 0.0015(15) 0.0020(14) 0.0030(14)
C3 0.030(2) 0.0253(18) 0.035(2) -0.0047(16) 0.0020(15) -0.0003(16)
C4 0.050(3) 0.0196(18) 0.028(2) -0.0018(14) -0.0032(17) 0.0082(16)
C5 0.0156(15) 0.0195(16) 0.0205(15) 0.0000(12) -0.0021(12) -0.0005(12)
C6 0.0336(19) 0.0173(16) 0.0226(16) -0.0001(13) -0.0008(14) 0.0035(14)
C7 0.041(2) 0.0170(16) 0.0246(17) -0.0014(14) -0.0052(15) 0.0023(15)
C8 0.0246(17) 0.0196(16) 0.0159(14) -0.0002(12) -0.0030(12) -0.0009(13)
C9 0.0249(18) 0.0281(18) 0.0216(16) 0.0022(14) -0.0032(13) -0.0019(14)
C10 0.031(2) 0.039(2) 0.0240(17) 0.0027(16) -0.0071(14) -0.0005(16)
C11 0.042(2) 0.032(2) 0.0223(17) 0.0071(15) -0.0012(15) -0.0001(17)
C12 0.033(2) 0.0261(18) 0.0244(17) 0.0001(14) 0.0064(14) -0.0043(15)
C13 0.0233(17) 0.0221(17) 0.0240(16) -0.0035(13) -0.0010(13) 0.0000(13)
C14 0.0250(19) 0.050(3) 0.030(2) 0.0072(17) -0.0013(15) -0.0075(17)
C15 0.057(3) 0.059(3) 0.029(2) 0.016(2) -0.002(2) -0.003(2)
C16 0.0234(18) 0.039(2) 0.0321(19) -0.0054(16) -0.0023(15) -0.0044(16)
C17 0.0321(18) 0.0171(16) 0.0176(15) 0.0015(12) -0.0033(13) 0.0021(13)
C18 0.033(2) 0.0170(16) 0.0289(18) 0.0011(14) -0.0067(15) 0.0047(14)
C19 0.052(3) 0.0223(18) 0.033(2) 0.0004(16) -0.0181(18) 0.0008(18)
C20 0.072(3) 0.0232(19) 0.0216(18) 0.0033(15) -0.0111(18) -0.0026(19)
C21 0.062(3) 0.027(2) 0.0239(18) 0.0042(16) 0.0048(18) -0.0072(19)
C22 0.042(2) 0.0188(17) 0.0226(17) 0.0023(14) 0.0017(15) -0.0023(15)
C23 0.027(2) 0.032(2) 0.043(2) -0.0011(17) -0.0022(17) 0.0012(15)
C24 0.115(5) 0.044(3) 0.026(2) 0.0076(19) -0.020(3) -0.007(3)
C25 0.039(2) 0.041(2) 0.035(2) 0.0005(18) 0.0057(17) -0.0111(19)

loop_
_atom_type_symbol
_atom_type_description
_atom_type_scat_dispersion_real
_atom_type_scat_dispersion_imag
_atom_type_scat_source
C C 0.0033 0.0016 'International Tables Vol C Tables 4.2.6.8 and 6.1.1.4'
H H 0.0000 0.0000 'International Tables Vol C Tables 4.2.6.8 and 6.1.1.4'
N N 0.0061 0.0033 'International Tables Vol C Tables 4.2.6.8 and 6.1.1.4'
O O 0.0106 0.0060 'International Tables Vol C Tables 4.2.6.8 and 6.1.1.4'
Re Re -1.0185 7.2310 'International Tables Vol C Tables 4.2.6.8 and 6.1.1.4'

loop_
_geom_angle_atom_site_label_1
_geom_angle_atom_site_label_2
_geom_angle_atom_site_label_3
_geom_angle
C1 Re1 C3 96.15(15)
C1 Re1 C4 83.13(15)
C3 Re1 C4 94.19(17)
C1 Re1 C2 84.03(15)
C3 Re1 C2 92.95(15)
C4 Re1 C2 165.90(15)
C1 Re1 C5 170.78(13)
C3 Re1 C5 93.07(14)
C4 Re1 C5 95.95(14)
C2 Re1 C5 95.79(13)
C1 Re1 H1 88.0(15)
C3 Re1 H1 174.5(15)
C4 Re1 H1 82.8(16)
C2 Re1 H1 91.0(16)
C5 Re1 H1 82.7(15)
C5 N1 C17 128.5(3)
C5 N1 C6 114.0(3)
C17 N1 C6 116.9(3)
C5 N2 C8 128.4(3)
C5 N2 C7 114.2(3)
C8 N2 C7 117.3(3)
O1 C1 Re1 176.5(3)
O2 C2 Re1 169.5(3)
O3 C3 Re1 179.2(4)
O4 C4 Re1 168.8(3)
N2 C5 N1 106.3(3)
N2 C5 Re1 127.1(2)
N1 C5 Re1 126.6(2)
N1 C6 C7 102.7(3)
N1 C6 H6A 111.2
C7 C6 H6A 111.2
N1 C6 H6B 111.2
C7 C6 H6B 111.2
H6A C6 H6B 109.1
N2 C7 C6 102.8(3)
N2 C7 H7A 111.2
C6 C7 H7A 111.2
N2 C7 H7B 111.2
C6 C7 H7B 111.2
H7A C7 H7B 109.1
C13 C8 C9 121.8(3)
C13 C8 N2 119.1(3)
C9 C8 N2 118.8(3)
C10 C9 C8 117.5(3)
C10 C9 C14 121.3(3)
C8 C9 C14 121.2(3)
C11 C10 C9 122.4(4)
C11 C10 H10A 118.8
C9 C10 H10A 118.8
C12 C11 C10 118.2(3)
C12 C11 C15 120.9(4)
C10 C11 C15 120.8(4)
C11 C12 C13 122.1(3)
C11 C12 H12A 119.0
C13 C12 H12A 119.0
C8 C13 C12 117.9(3)
C8 C13 C16 121.2(3)
C12 C13 C16 120.8(3)
C9 C14 H14A 109.5
C9 C14 H14B 109.5
H14A C14 H14B 109.5
C9 C14 H14C 109.5
H14A C14 H14C 109.5
H14B C14 H14C 109.5
C11 C15 H15A 109.5
C11 C15 H15B 109.5
H15A C15 H15B 109.5
C11 C15 H15C 109.5
H15A C15 H15C 109.5
H15B C15 H15C 109.5
C13 C16 H16A 109.5
C13 C16 H16B 109.5
H16A C16 H16B 109.5
C13 C16 H16C 109.5
H16A C16 H16C 109.5
H16B C16 H16C 109.5
C22 C17 C18 121.6(3)
C22 C17 N1 119.7(3)
C18 C17 N1 118.4(3)
C19 C18 C17 117.9(4)
C19 C18 C23 120.7(4)
C17 C18 C23 121.3(3)
C20 C19 C18 121.8(4)
C20 C19 H19A 119.1
C18 C19 H19A 119.1
C21 C20 C19 118.5(3)
C21 C20 C24 121.4(4)
C19 C20 C24 120.1(4)
C20 C21 C22 122.3(4)
C20 C21 H21A 118.9
C22 C21 H21A 118.9
C21 C22 C17 117.8(4)
C21 C22 C25 121.3(4)
C17 C22 C25 120.9(3)
C18 C23 H23A 109.5
C18 C23 H23B 109.5
H23A C23 H23B 109.5
C18 C23 H23C 109.5
H23A C23 H23C 109.5
H23B C23 H23C 109.5
C20 C24 H24A 109.5
C20 C24 H24B 109.5
H24A C24 H24B 109.5
C20 C24 H24C 109.5
H24A C24 H24C 109.5
H24B C24 H24C 109.5
C22 C25 H25A 109.5
C22 C25 H25B 109.5
H25A C25 H25B 109.5
C22 C25 H25C 109.5
H25A C25 H25C 109.5
H25B C25 H25C 109.5
C26 O5 H5 96(3)
O5 C26 C27 98.8(11)
O5 C26 H26A 112.0
C27 C26 H26A 112.0
O5 C26 H26B 112.0
C27 C26 H26B 112.0
H26A C26 H26B 109.7
C26 C27 H27A 109.5
C26 C27 H27B 109.5
H27A C27 H27B 109.5
C26 C27 H27C 109.5
H27A C27 H27C 109.5
H27B C27 H27C 109.5

loop_
_geom_bond_atom_site_label_1
_geom_bond_atom_site_label_2
_geom_bond_distance
Re1 C1 1.943(4)
Re1 C3 1.966(4)
Re1 C4 1.983(4)
Re1 C2 1.991(4)
Re1 C5 2.188(3)
Re1 H1 1.68(5)
O1 C1 1.149(4)
O2 C2 1.136(4)
O3 C3 1.145(5)
O4 C4 1.138(5)
N1 C5 1.346(4)
N1 C17 1.431(4)
N1 C6 1.476(4)
N2 C5 1.343(4)
N2 C8 1.429(4)
N2 C7 1.471(4)
C6 C7 1.502(5)
C6 H6A 0.9900
C6 H6B 0.9900
C7 H7A 0.9900
C7 H7B 0.9900
C8 C13 1.392(5)
C8 C9 1.396(5)
C9 C10 1.390(5)
C9 C14 1.497(5)
C10 C11 1.383(5)
C10 H10A 0.9500
C11 C12 1.377(6)
C11 C15 1.511(5)
C12 C13 1.393(5)
C12 H12A 0.9500
C13 C16 1.504(5)
C14 H14A 0.9800
C14 H14B 0.9800
C14 H14C 0.9800
C15 H15A 0.9800
C15 H15B 0.9800
C15 H15C 0.9800
C16 H16A 0.9800
C16 H16B 0.9800
C16 H16C 0.9800
C17 C22 1.391(5)
C17 C18 1.399(5)
C18 C19 1.388(5)
C18 C23 1.503(6)
C19 C20 1.382(6)
C19 H19A 0.9500
C20 C21 1.377(6)
C20 C24 1.513(5)
C21 C22 1.389(5)
C21 H21A 0.9500
C22 C25 1.504(6)
C23 H23A 0.9800
C23 H23B 0.9800
C23 H23C 0.9800
C24 H24A 0.9800
C24 H24B 0.9800
C24 H24C 0.9800
C25 H25A 0.9800
C25 H25B 0.9800
C25 H25C 0.9800
O5 C26 1.352(12)
O5 H5 0.80(2)
C26 C27 1.387(16)
C26 H26A 0.9900
C26 H26B 0.9900
C27 H27A 0.9800
C27 H27B 0.9800
C27 H27C 0.9800

loop_
_geom_torsion_atom_site_label_1
_geom_torsion_atom_site_label_2
_geom_torsion_atom_site_label_3
_geom_torsion_atom_site_label_4
_geom_torsion
C3 Re1 C1 O1 -168(5)
C4 Re1 C1 O1 -75(5)
C2 Re1 C1 O1 100(5)
C5 Re1 C1 O1 10(6)
C1 Re1 C2 O2 2.2(17)
C3 Re1 C2 O2 -93.7(17)
C4 Re1 C2 O2 27(2)
C5 Re1 C2 O2 173.0(17)
C1 Re1 C3 O3 -29(26)
C4 Re1 C3 O3 -112(26)
C2 Re1 C3 O3 55(26)
C5 Re1 C3 O3 151(100)
C1 Re1 C4 O4 6(2)
C3 Re1 C4 O4 102(2)
C2 Re1 C4 O4 -19(3)
C5 Re1 C4 O4 -165(2)
C8 N2 C5 N1 176.8(3)
C7 N2 C5 N1 0.3(4)
C8 N2 C5 Re1 -3.5(5)
C7 N2 C5 Re1 -180.0(2)
C17 N1 C5 N2 -170.9(3)
C6 N1 C5 N2 -0.4(4)
C17 N1 C5 Re1 9.4(5)
C6 N1 C5 Re1 180.0(2)
C1 Re1 C5 N2 87.5(9)
C3 Re1 C5 N2 -94.1(3)
C4 Re1 C5 N2 171.3(3)
C2 Re1 C5 N2 -0.8(3)
C1 Re1 C5 N1 -92.8(9)
C3 Re1 C5 N1 85.5(3)
C4 Re1 C5 N1 -9.0(3)
C2 Re1 C5 N1 178.8(3)
C5 N1 C6 C7 0.2(4)
C17 N1 C6 C7 171.9(3)
C5 N2 C7 C6 -0.2(4)
C8 N2 C7 C6 -177.1(3)
N1 C6 C7 N2 0.0(4)
C5 N2 C8 C13 -90.8(4)
C7 N2 C8 C13 85.6(4)
C5 N2 C8 C9 95.0(4)
C7 N2 C8 C9 -88.6(4)
C13 C8 C9 C10 0.4(5)
N2 C8 C9 C10 174.4(3)
C13 C8 C9 C14 179.8(3)
N2 C8 C9 C14 -6.2(5)
C8 C9 C10 C11 0.0(6)
C14 C9 C10 C11 -179.4(4)
C9 C10 C11 C12 0.3(6)
C9 C10 C11 C15 -179.0(4)
C10 C11 C12 C13 -1.1(6)
C15 C11 C12 C13 178.3(4)
C9 C8 C13 C12 -1.1(5)
N2 C8 C13 C12 -175.1(3)
C9 C8 C13 C16 177.7(3)
N2 C8 C13 C16 3.7(5)
C11 C12 C13 C8 1.4(5)
C11 C12 C13 C16 -177.3(4)
C5 N1 C17 C22 -103.2(4)
C6 N1 C17 C22 86.5(4)
C5 N1 C17 C18 82.9(4)
C6 N1 C17 C18 -87.4(4)
C22 C17 C18 C19 1.8(5)
N1 C17 C18 C19 175.6(3)
C22 C17 C18 C23 -179.9(3)
N1 C17 C18 C23 -6.1(5)
C17 C18 C19 C20 -0.2(6)
C23 C18 C19 C20 -178.4(4)
C18 C19 C20 C21 -1.4(6)
C18 C19 C20 C24 178.2(4)
C19 C20 C21 C22 1.4(6)
C24 C20 C21 C22 -178.2(4)
C20 C21 C22 C17 0.2(6)
C20 C21 C22 C25 -180.0(4)
C18 C17 C22 C21 -1.9(5)
N1 C17 C22 C21 -175.5(3)
C18 C17 C22 C25 178.3(3)
N1 C17 C22 C25 4.7(5)
